data_3000225
loop_
_publ_author_name
'Reiner, G.'
'Wartchow, R.'

_publ_contact_author
;    
    Concerning the crystal structure :
    Rudolf Wartchow
    Institut f\"ur Anorganische Chemie
    Leibniz-Universit\"at Hannover
    Callinstr. 9
    D-30167 Hannover
;
_publ_section_related_literature
;    
Reiner, G., Wartchow, R. (2019). Ueber Kaliumchlorat, K Cl O3,
 Rubidiumchlorat, Rb Cl O3, und Caesiumchlorat, Cs Cl O3 .
 Institutionelles Repositorium der Leibniz Universitaet Hannover (2019)
;
_publ_section_title
;
 On Potassiumchlorate, K Cl O3, Rubidiumchlorate, Rb Cl O3, and
 Cesiumchlorat, Cs Cl O3 . I. Crystal structure of twinned K Cl O3 at 415
 K
;
_journal_name_full 'Institutionelles Repositorium der Leibniz Universitaet Hannover'
_journal_paper_doi 10.15488/4740
_journal_year 2019
_chemical_compound_source synthetic
_chemical_formula_moiety 'Cl O3, K'
_chemical_formula_sum 'Cl K O3'
_chemical_formula_weight 122.55
_chemical_name_systematic
;    
   potassium chlorate(V)
;
_space_group_IT_number 11
_symmetry_cell_setting monoclinic
_symmetry_Int_Tables_number 13
_symmetry_space_group_name_Hall '-P 2yb (1/2*x,y,-1/2*x+z)'
_symmetry_space_group_name_H-M 'B 1 21/m 1'
_audit_creation_method SHELXL-97
_cell_angle_alpha 90.00
_cell_angle_beta 90.00(2)
_cell_angle_gamma 90.00
_cell_formula_units_Z 4
_cell_length_a 4.684(1)
_cell_length_b 5.614(1)
_cell_length_c 13.528(3)
_cell_measurement_temperature 415(5)
_cell_volume 355.73(13)
_computing_cell_refinement 'Stoe AED2 software'
_computing_data_collection 'Stoe AED2 software'
_computing_data_reduction 'SHELX76 (Sheldrick, 1976)'
_computing_molecular_graphics 'PLATON (Spek, 1990)'
_computing_publication_material
;    
 The CIF given by SHELXL was edited and finally checked with PLATON
;
_computing_structure_refinement 'SHELXL  (Sheldrick, 1997)'
_diffrn_ambient_temperature 415(5)
_diffrn_measured_fraction_theta_full 1.0
_diffrn_measured_fraction_theta_max 1.000
_diffrn_measurement_device_type 'Stoe four circle diffractometer '
_diffrn_measurement_method 'background-peak-background method'
_diffrn_radiation_monochromator graphite
_diffrn_radiation_source 'fine-focus sealed tube'
_diffrn_radiation_type MoK\a
_diffrn_radiation_wavelength 0.71073
_diffrn_reflns_av_R_equivalents 0.055
_diffrn_reflns_av_sigmaI/netI 0.034
_diffrn_reflns_limit_h_max 6
_diffrn_reflns_limit_h_min -6
_diffrn_reflns_limit_k_max 8
_diffrn_reflns_limit_k_min -8
_diffrn_reflns_limit_l_max 19
_diffrn_reflns_limit_l_min -19
_diffrn_reflns_number 2385
_diffrn_reflns_theta_full 31.0
_diffrn_reflns_theta_max 31.0
_diffrn_reflns_theta_min 3.0
_diffrn_standards_decay_% 0
_diffrn_standards_number 0
_exptl_absorpt_coefficient_mu 2.05
_exptl_absorpt_correction_T_max 0.882
_exptl_absorpt_correction_T_min 0.588
_exptl_absorpt_correction_type numerical
_exptl_absorpt_process_details
;    
 Numerical absorption correction with SHELX76
;
_exptl_crystal_colour colourless
_exptl_crystal_density_diffrn 2.288
_exptl_crystal_description 'plate || (001)'
_exptl_crystal_F_000 240
_exptl_crystal_size_max 0.5
_exptl_crystal_size_mid 0.2
_exptl_crystal_size_min 0.06
_refine_diff_density_max 0.277
_refine_diff_density_min -0.508
_refine_diff_density_rms 0.109
_refine_ls_extinction_method none
_refine_ls_goodness_of_fit_ref 1.098
_refine_ls_matrix_type full
_refine_ls_number_parameters 29
_refine_ls_number_reflns 624
_refine_ls_number_restraints 0
_refine_ls_restrained_S_all 1.098
_refine_ls_R_factor_all 0.0342
_refine_ls_R_factor_gt 0.0329
_refine_ls_shift/su_max 0.001
_refine_ls_shift/su_mean 0.000
_refine_ls_structure_factor_coef Fsqd
_refine_ls_weighting_details 'calc w=1/[\s^2^(Fo^2^)+(0.0500P)^2^+0.0300P] where P=(Fo^2^+2Fc^2^)/3'
_refine_ls_weighting_scheme calc
_refine_ls_wR_factor_gt 0.0733
_refine_ls_wR_factor_ref 0.0754
_reflns_number_gt 603
_reflns_number_total 624
_reflns_threshold_expression >2sigma(I)
_journal_article_reference '16 S'
_cod_data_source_file kclo3415.ci4
_cod_data_source_block wart_kclo3415
_cod_depositor_comments
;Releasing structure 3000225 into public domain as published material
 per request from Rudolf Wartchow.
;
_cod_original_sg_symbol_H-M 'B 21/m'
_cod_database_code 3000225

loop_
_symmetry_equiv_pos_as_xyz
'x, y, z'
'-x, y+1/2, -z'
'x+1/2, y, z+1/2'
'-x+1/2, y+1/2, -z+1/2'
'-x, -y, -z'
'x, -y-1/2, z'
'-x+1/2, -y, -z+1/2'
'x+1/2, -y-1/2, z+1/2'

loop_
_atom_site_label
_atom_site_type_symbol
_atom_site_fract_x
_atom_site_fract_y
_atom_site_fract_z
_atom_site_U_iso_or_equiv
_atom_site_adp_type
_atom_site_occupancy
_atom_site_symmetry_multiplicity
_atom_site_calc_flag
_atom_site_refinement_flags
_atom_site_disorder_assembly
_atom_site_disorder_group
K K -0.00289(12) 0.2500 0.35477(4) 0.04211(17) Uani 1 2 d S . .
Cl Cl 0.03385(14) 0.2500 0.08866(4) 0.03811(17) Uani 1 2 d S . .
O1 O 0.3353(6) 0.2500 0.0576(2) 0.0650(7) Uani 1 2 d S . .
O2 O -0.0053(4) 0.4596(3) 0.15300(10) 0.0589(4) Uani 1 1 d . . .

loop_
_atom_site_aniso_label
_atom_site_aniso_U_11
_atom_site_aniso_U_22
_atom_site_aniso_U_33
_atom_site_aniso_U_23
_atom_site_aniso_U_13
_atom_site_aniso_U_12
K 0.0386(3) 0.0421(2) 0.0456(3) 0.000 0.0067(3) 0.000
Cl 0.0385(3) 0.0375(2) 0.0383(2) 0.000 -0.0017(2) 0.000
O1 0.0449(14) 0.0867(17) 0.0634(13) 0.000 0.0207(11) 0.000
O2 0.0618(10) 0.0387(6) 0.0761(8) -0.0135(6) 0.0026(10) 0.0063(5)

loop_
_atom_type_symbol
_atom_type_description
_atom_type_scat_dispersion_real
_atom_type_scat_dispersion_imag
_atom_type_scat_source
K K 0.2009 0.2494 'International Tables Vol C Tables 4.2.6.8 and 6.1.1.4'
Cl Cl 0.1484 0.1585 'International Tables Vol C Tables 4.2.6.8 and 6.1.1.4'
O O 0.0106 0.0060 'International Tables Vol C Tables 4.2.6.8 and 6.1.1.4'

loop_
_geom_angle_atom_site_label_1
_geom_angle_atom_site_label_2
_geom_angle_atom_site_label_3
_geom_angle
_geom_angle_site_symmetry_1
_geom_angle_site_symmetry_3
O1 Cl O2 106.71(11) . 6_565
O1 Cl O2 106.71(11) . .
O2 Cl O2 105.82(13) 6_565 .

loop_
_geom_bond_atom_site_label_1
_geom_bond_atom_site_label_2
_geom_bond_distance
_geom_bond_site_symmetry_2
K O2 2.8244(18) 4_445
K O2 2.8244(17) 7_465
K O1 2.846(3) 3_455
K O2 2.8871(19) 7_565
K O2 2.8871(19) 4_545
K O2 2.9723(16) 6_565
K O2 2.9723(16) .
K O1 3.1467(16) 7_565
K O1 3.1467(16) 7
K Cl 3.6040(11) .
K Cl 3.6458(7) 7_565
K Cl 3.6458(7) 7
Cl O1 1.473(3) .
Cl O2 1.4748(13) 6_565
Cl O2 1.4748(13) .
